data_7226265
loop_
_publ_author_name
'Strelnik, Igor D.'
'Gurzhiy, Vladislav V.'
'Sizov, Vladimir V.'
'Musina, Elvira I.'
'Karasik, Andrey A.'
'Tunik, Sergey P.'
'Grachova, Elena V.'

_publ_section_title
;
 A stimuli-responsive Au(i) complex based on an aminomethylphosphine
 template: synthesis, crystalline phases and luminescence properties
;
_journal_issue 39
_journal_name_full CrystEngComm
_journal_page_first 7629
_journal_paper_doi 10.1039/C6CE01272H
_journal_volume 18
_journal_year 2016
_chemical_formula_moiety 'C28 H30 Au2 Cl2 N4 P2, 2(C3 H6 O)'
_chemical_formula_sum 'C34 H42 Au2 Cl2 N4 O2 P2'
_chemical_formula_weight 1065.49
_chemical_name_systematic
;
 ?
;
_space_group_crystal_system monoclinic
_space_group_IT_number 12
_space_group_name_Hall '-C 2y'
_space_group_name_H-M_alt 'C 1 2/m 1'
_symmetry_space_group_name_Hall '-C 2y'
_symmetry_space_group_name_H-M 'C 1 2/m 1'
_atom_sites_solution_hydrogens geom
_audit_creation_date 2014-10-01
_audit_creation_method
;
Olex2 1.2
(compiled 2014.09.19 svn.r3010 for OlexSys, GUI svn.r4874)
;
_audit_update_record
;
2014-10-01 deposited with the CCDC.
2016-08-16 downloaded from the CCDC.
;
_cell_angle_alpha 90
_cell_angle_beta 124.55(2)
_cell_angle_gamma 90
_cell_formula_units_Z 4
_cell_length_a 24.029(4)
_cell_length_b 16.9105(16)
_cell_length_c 12.0433(18)
_cell_measurement_reflns_used 3680
_cell_measurement_temperature 100(2)
_cell_measurement_theta_max 29.0982
_cell_measurement_theta_min 2.8244
_cell_volume 4030.6(14)
_computing_cell_refinement
;
CrysAlisPro, Agilent Technologies,
Version 1.171.36.20 (release 27-06-2012 CrysAlis171 .NET)
(compiled Jul 11 2012,15:38:31)
;
_computing_data_collection
;
CrysAlisPro, Agilent Technologies,
Version 1.171.36.20 (release 27-06-2012 CrysAlis171 .NET)
(compiled Jul 11 2012,15:38:31)
;
_computing_data_reduction
;
CrysAlisPro, Agilent Technologies,
Version 1.171.36.20 (release 27-06-2012 CrysAlis171 .NET)
(compiled Jul 11 2012,15:38:31)
;
_computing_molecular_graphics 'Olex2 (Dolomanov et al., 2009)'
_computing_publication_material 'Olex2 (Dolomanov et al., 2009)'
_computing_structure_refinement 'ShelXL (Sheldrick, 2008)'
_diffrn_ambient_temperature 100(2)
_diffrn_detector_area_resol_mean 16.2096
_diffrn_measured_fraction_theta_full 0.997
_diffrn_measured_fraction_theta_max 0.997
_diffrn_measurement_details
;
  1 omega  -79.00  -46.00   1.0000   25.0000
omega____ theta____ kappa____ phi______ frames
    -      -17.8777 -178.0000   90.0000 33

  2 omega  -20.00    7.00   1.0000   25.0000
omega____ theta____ kappa____ phi______ frames
    -      -17.8777  -99.0000   30.0000 27

  3 omega   40.00   84.00   1.0000   25.0000
omega____ theta____ kappa____ phi______ frames
    -       18.8152  178.0000   30.0000 44

  4 omega  -50.00   49.00   1.0000   25.0000
omega____ theta____ kappa____ phi______ frames
    -       18.8152  -19.0000  -30.0000 99

  5 omega  -31.00   39.00   1.0000   25.0000
omega____ theta____ kappa____ phi______ frames
    -       18.8152  -57.0000 -120.0000 70
;
_diffrn_measurement_device_type 'Xcalibur, Eos'
_diffrn_measurement_method '\w scans'
_diffrn_orient_matrix_UB_11 -0.0253156000
_diffrn_orient_matrix_UB_12 -0.0297277000
_diffrn_orient_matrix_UB_13 -0.0268269000
_diffrn_orient_matrix_UB_21 -0.0001019000
_diffrn_orient_matrix_UB_22 0.0016883000
_diffrn_orient_matrix_UB_23 0.0587361000
_diffrn_orient_matrix_UB_31 -0.0253254000
_diffrn_orient_matrix_UB_32 0.0295665000
_diffrn_orient_matrix_UB_33 -0.0304481000
_diffrn_radiation_monochromator graphite
_diffrn_radiation_type MoK\a
_diffrn_radiation_wavelength 0.71073
_diffrn_reflns_av_R_equivalents 0.0336
_diffrn_reflns_av_unetI/netI 0.0505
_diffrn_reflns_Laue_measured_fraction_full 0.997
_diffrn_reflns_Laue_measured_fraction_max 0.997
_diffrn_reflns_limit_h_max 29
_diffrn_reflns_limit_h_min -29
_diffrn_reflns_limit_k_max 20
_diffrn_reflns_limit_k_min -19
_diffrn_reflns_limit_l_max 13
_diffrn_reflns_limit_l_min -14
_diffrn_reflns_number 10227
_diffrn_reflns_point_group_measured_fraction_full 0.997
_diffrn_reflns_point_group_measured_fraction_max 0.997
_diffrn_reflns_theta_full 25.242
_diffrn_reflns_theta_max 25.997
_diffrn_reflns_theta_min 2.830
_diffrn_source 'Enhance (Mo) X-ray Source'
_exptl_absorpt_coefficient_mu 7.516
_exptl_absorpt_correction_T_max 0.559
_exptl_absorpt_correction_T_min 0.331
_exptl_absorpt_correction_type analytical
_exptl_absorpt_process_details
;
CrysAlisPro, Agilent Technologies,
Version 1.171.36.20 (release 27-06-2012 CrysAlis171 .NET)
(compiled Jul 11 2012,15:38:31)
Analytical numeric absorption correction using a multifaceted crystal
            model based on expressions derived by R.C. Clark & J.S. Reid.
(Clark, R. C. & Reid, J. S. (1995). Acta Cryst. A51, 887-897)
;
_exptl_crystal_colour 'light yellow'
_exptl_crystal_density_diffrn 1.756
_exptl_crystal_description prism
_exptl_crystal_F_000 2048
_exptl_crystal_size_max 0.20
_exptl_crystal_size_mid 0.19
_exptl_crystal_size_min 0.11
_refine_diff_density_max 3.106
_refine_diff_density_min -1.412
_refine_diff_density_rms 0.171
_refine_ls_extinction_method none
_refine_ls_goodness_of_fit_ref 1.057
_refine_ls_hydrogen_treatment constr
_refine_ls_matrix_type full
_refine_ls_number_parameters 226
_refine_ls_number_reflns 4098
_refine_ls_number_restraints 0
_refine_ls_restrained_S_all 1.057
_refine_ls_R_factor_all 0.0490
_refine_ls_R_factor_gt 0.0352
_refine_ls_shift/su_max 0.000
_refine_ls_shift/su_mean 0.000
_refine_ls_structure_factor_coef Fsqd
_refine_ls_weighting_details 'w=1/[\s^2^(Fo^2^)+(0.0397P)^2^+6.0898P] where P=(Fo^2^+2Fc^2^)/3'
_refine_ls_weighting_scheme calc
_refine_ls_wR_factor_gt 0.0820
_refine_ls_wR_factor_ref 0.0879
_reflns_Friedel_coverage 0.000
_reflns_number_gt 3325
_reflns_number_total 4098
_reflns_threshold_expression 'I > 2\s(I)'
_cod_data_source_file c6ce01272h2.cif
_cod_data_source_block sid_2new
_cod_depositor_comments 'Adding full bibliography for 7226264--7226266.cif.'
_cod_original_cell_volume 4030.5(13)
_cod_database_code 7226265
_shelxl_version_number 2013-4
_shelx_space_group_comment
;
The symmetry employed for this shelxl refinement is uniquely defined
by the following loop, which should always be used as a source of
symmetry information in preference to the above space-group names.
They are only intended as comments.
;
_reflns_odcompleteness_completeness 99.86
_reflns_odcompleteness_iscentric 1
_reflns_odcompleteness_theta 26.32
_olex2_refinement_description
;
1. Fixed Uiso
 At 1.2 times of:
  All C(H) groups, All C(H,H) groups
 At 1.5 times of:
  All C(H,H,H) groups
2. Uiso/Uaniso restraints and constraints
Uanis(C21) = Uanis(C22) = Uanis(C23)
Uanis(C18) = Uanis(C19) = Uanis(C20) = Uanis(O1)
3. Others
 Fixed Sof: H12A(0.5) H12B(0.5) H12C(0.5) H19A(0.5) H19B(0.5) H19C(0.5)
 H20A(0.5) H20B(0.5) H20C(0.5) H17A(0.5) H17B(0.5) H17C(0.5) O2(0.5) C21(0.5)
 C23(0.5) H23A(0.5) H23B(0.5) H23C(0.5) C22(0.5) H22A(0.5) H22B(0.5) H22C(0.5)
4.a Secondary CH2 refined with riding coordinates:
 C1(H1A,H1B), C2(H2A,H2B)
4.b Aromatic/amide H refined with riding coordinates:
 C14(H14), C9(H9), C15(H15), C4(H4), C5(H5), C7(H7), C10(H10), C6(H6)
4.c Idealised Me refined as rotating group:
 C12(H12A,H12B,H12C), C19(H19A,H19B,H19C), C20(H20A,H20B,H20C), C17(H17A,H17B,
 H17C), C23(H23A,H23B,H23C), C22(H22A,H22B,H22C)
;

loop_
_space_group_symop_operation_xyz
'x, y, z'
'-x, y, -z'
'x+1/2, y+1/2, z'
'-x+1/2, y+1/2, -z'
'-x, -y, -z'
'x, -y, z'
'-x+1/2, -y+1/2, -z'
'x+1/2, -y+1/2, z'

loop_
_atom_site_label
_atom_site_type_symbol
_atom_site_fract_x
_atom_site_fract_y
_atom_site_fract_z
_atom_site_U_iso_or_equiv
_atom_site_adp_type
_atom_site_occupancy
_atom_site_site_symmetry_order
_atom_site_calc_flag
_atom_site_refinement_flags_posn
_atom_site_refinement_flags_adp
_atom_site_refinement_flags_occupancy
_atom_site_disorder_assembly
_atom_site_disorder_group
Au1 Au 0.30466(2) 0.17611(2) 0.46086(2) 0.02323(10) Uani 1 1 d . . . . .
P1 P 0.39884(8) 0.13168(10) 0.64477(15) 0.0222(4) Uani 1 1 d . . . . .
Cl1 Cl 0.20792(8) 0.22058(11) 0.26883(17) 0.0387(4) Uani 1 1 d . . . . .
N3 N 0.5167(3) 0.1749(3) 0.8645(5) 0.0273(13) Uani 1 1 d . . . . .
N2 N 0.3518(3) 0.0000 0.7119(6) 0.0188(16) Uani 1 2 d S T P . .
N1 N 0.4268(3) 0.0000 0.5416(6) 0.0226(17) Uani 1 2 d S T P . .
C8 C 0.2819(4) 0.0000 0.6484(8) 0.0186(18) Uani 1 2 d S T P . .
C14 C 0.3866(3) 0.0705(5) 0.3331(6) 0.0296(16) Uani 1 1 d . . . . .
H14 H 0.3917 0.1186 0.3753 0.036 Uiso 1 1 calc R . . . .
C3 C 0.4583(3) 0.2058(4) 0.7603(6) 0.0251(14) Uani 1 1 d . . . . .
C1 C 0.4553(3) 0.0724(4) 0.6189(6) 0.0280(15) Uani 1 1 d . . . . .
H1A H 0.4698 0.1053 0.5739 0.034 Uiso 1 1 calc R . . . .
H1B H 0.4952 0.0587 0.7067 0.034 Uiso 1 1 calc R . . . .
C9 C 0.2460(3) 0.0717(4) 0.6168(6) 0.0271(15) Uani 1 1 d . . . . .
H9 H 0.2686 0.1198 0.6374 0.033 Uiso 1 1 calc R . . . .
C13 C 0.3999(4) 0.0000 0.4025(8) 0.021(2) Uani 1 2 d S T P . .
C2 C 0.3895(3) 0.0731(4) 0.7625(6) 0.0235(14) Uani 1 1 d . . . . .
H2A H 0.4344 0.0607 0.8407 0.028 Uiso 1 1 calc R . . . .
H2B H 0.3678 0.1062 0.7932 0.028 Uiso 1 1 calc R . . . .
C15 C 0.3653(3) 0.0680(5) 0.1977(7) 0.0387(19) Uani 1 1 d . . . . .
H15 H 0.3574 0.1157 0.1526 0.046 Uiso 1 1 calc R . . . .
C4 C 0.4460(3) 0.2858(4) 0.7431(7) 0.0334(16) Uani 1 1 d . . . . .
H4 H 0.4052 0.3050 0.6697 0.040 Uiso 1 1 calc R . . . .
C5 C 0.4957(4) 0.3378(5) 0.8372(8) 0.048(2) Uani 1 1 d . . . . .
H5 H 0.4887 0.3922 0.8294 0.057 Uiso 1 1 calc R . . . .
C7 C 0.5637(3) 0.2258(4) 0.9521(6) 0.0319(16) Uani 1 1 d . . . . .
H7 H 0.6044 0.2055 1.0242 0.038 Uiso 1 1 calc R . . . .
C16 C 0.3555(5) 0.0000 0.1290(9) 0.034(2) Uani 1 2 d S T P . .
C10 C 0.1757(3) 0.0699(5) 0.5539(7) 0.0415(19) Uani 1 1 d . . . . .
H10 H 0.1526 0.1176 0.5340 0.050 Uiso 1 1 calc R . . . .
C6 C 0.5554(4) 0.3057(5) 0.9421(7) 0.0392(19) Uani 1 1 d . . . . .
H6 H 0.5901 0.3384 1.0059 0.047 Uiso 1 1 calc R . . . .
C11 C 0.1395(5) 0.0000 0.5204(10) 0.047(3) Uani 1 2 d S T P . .
C12 C 0.0648(5) 0.0000 0.4488(12) 0.061(4) Uani 1 2 d S T P . .
H12A H 0.0530 0.0245 0.5047 0.092 Uiso 0.5 1 calc GR . . A -1
H12B H 0.0485 -0.0535 0.4295 0.092 Uiso 0.5 1 calc GR . . A -1
H12C H 0.0447 0.0290 0.3660 0.092 Uiso 0.5 1 calc GR . . A -1
C18 C 0.6410(10) 0.5000 1.1154(19) 0.088(2) Uani 1 2 d S T P . .
O1 O 0.5902(6) 0.5000 1.0070(11) 0.088(2) Uani 1 2 d S T P . .
C19 C 0.6388(8) 0.5000 1.2327(16) 0.088(2) Uani 1 2 d S T P . .
H19A H 0.6419 0.5534 1.2629 0.133 Uiso 0.5 1 calc GR . . B -1
H19B H 0.6759 0.4697 1.3032 0.133 Uiso 0.5 1 calc GR . . B -1
H19C H 0.5970 0.4770 1.2099 0.133 Uiso 0.5 1 calc GR . . B -1
C20 C 0.7051(8) 0.5000 1.1340(16) 0.088(2) Uani 1 2 d S T P . .
H20A H 0.7003 0.4792 1.0548 0.133 Uiso 0.5 1 calc GR . . C -1
H20B H 0.7361 0.4677 1.2103 0.133 Uiso 0.5 1 calc GR . . C -1
H20C H 0.7221 0.5531 1.1495 0.133 Uiso 0.5 1 calc GR . . C -1
C17 C 0.3366(6) 0.0000 -0.0122(10) 0.063(4) Uani 1 2 d S T P . .
H17A H 0.2921 0.0219 -0.0710 0.094 Uiso 0.5 1 calc GR . . D -1
H17B H 0.3371 -0.0532 -0.0394 0.094 Uiso 0.5 1 calc GR . . D -1
H17C H 0.3684 0.0314 -0.0173 0.094 Uiso 0.5 1 calc GR . . D -1
O2 O 0.6065(7) 0.4071(8) 0.7491(13) 0.074(4) Uani 0.5 1 d . . . . .
C21 C 0.6259(11) 0.3392(13) 0.756(2) 0.065(3) Uani 0.5 1 d . . . . .
C23 C 0.5927(9) 0.2813(12) 0.668(2) 0.065(3) Uani 0.5 1 d . . . . .
H23A H 0.5839 0.2394 0.7096 0.098 Uiso 0.5 1 calc GR . . . .
H23B H 0.6196 0.2615 0.6379 0.098 Uiso 0.5 1 calc GR . . . .
H23C H 0.5507 0.3013 0.5920 0.098 Uiso 0.5 1 calc GR . . . .
C22 C 0.6871(9) 0.3092(11) 0.858(2) 0.065(3) Uani 0.5 1 d . . . . .
H22A H 0.7206 0.3502 0.8936 0.098 Uiso 0.5 1 calc GR . . . .
H22B H 0.7000 0.2671 0.8236 0.098 Uiso 0.5 1 calc GR . . . .
H22C H 0.6836 0.2892 0.9285 0.098 Uiso 0.5 1 calc GR . . . .

loop_
_atom_site_aniso_label
_atom_site_aniso_U_11
_atom_site_aniso_U_22
_atom_site_aniso_U_33
_atom_site_aniso_U_23
_atom_site_aniso_U_13
_atom_site_aniso_U_12
Au1 0.01773(14) 0.02881(16) 0.01591(14) 0.00007(11) 0.00521(10) -0.00350(11)
P1 0.0173(7) 0.0314(9) 0.0140(7) 0.0000(7) 0.0065(6) -0.0054(8)
Cl1 0.0268(8) 0.0399(10) 0.0262(9) 0.0004(8) 0.0012(7) 0.0058(8)
N3 0.023(3) 0.034(3) 0.019(3) 0.000(2) 0.008(2) -0.004(3)
N2 0.012(3) 0.026(4) 0.019(4) 0.000 0.009(3) 0.000
N1 0.019(4) 0.037(5) 0.009(3) 0.000 0.006(3) 0.000
C8 0.013(4) 0.025(5) 0.013(4) 0.000 0.005(3) 0.000
C14 0.022(3) 0.052(5) 0.018(3) 0.002(3) 0.014(3) -0.002(3)
C3 0.019(3) 0.033(4) 0.020(3) -0.004(3) 0.009(3) -0.007(3)
C1 0.018(3) 0.051(4) 0.014(3) -0.001(3) 0.009(3) -0.007(3)
C9 0.030(3) 0.030(4) 0.027(3) 0.005(3) 0.020(3) 0.004(3)
C13 0.009(4) 0.039(6) 0.016(4) 0.000 0.007(3) 0.000
C2 0.022(3) 0.030(4) 0.019(3) -0.002(3) 0.012(3) -0.004(3)
C15 0.027(4) 0.063(5) 0.026(4) 0.008(4) 0.016(3) -0.003(4)
C4 0.025(3) 0.035(4) 0.026(4) 0.003(3) 0.006(3) -0.002(3)
C5 0.043(5) 0.032(4) 0.045(5) -0.002(4) 0.011(4) -0.006(4)
C7 0.023(3) 0.040(4) 0.017(3) 0.003(3) 0.002(3) -0.008(3)
C16 0.030(5) 0.060(7) 0.016(5) 0.000 0.014(4) 0.000
C10 0.030(4) 0.066(6) 0.036(4) 0.017(4) 0.024(3) 0.019(4)
C6 0.031(4) 0.041(5) 0.026(4) -0.003(3) 0.004(3) -0.010(4)
C11 0.023(5) 0.091(10) 0.032(6) 0.000 0.018(5) 0.000
C12 0.026(6) 0.106(12) 0.051(7) 0.000 0.022(5) 0.000
C18 0.100(6) 0.050(3) 0.100(6) 0.000 0.048(5) 0.000
O1 0.100(6) 0.050(3) 0.100(6) 0.000 0.048(5) 0.000
C19 0.100(6) 0.050(3) 0.100(6) 0.000 0.048(5) 0.000
C20 0.100(6) 0.050(3) 0.100(6) 0.000 0.048(5) 0.000
C17 0.068(8) 0.101(11) 0.028(6) 0.000 0.033(6) 0.000
O2 0.105(11) 0.078(10) 0.088(10) 0.014(8) 0.084(9) 0.019(9)
C21 0.075(8) 0.068(8) 0.099(10) 0.000(7) 0.077(8) -0.002(7)
C23 0.075(8) 0.068(8) 0.099(10) 0.000(7) 0.077(8) -0.002(7)
C22 0.075(8) 0.068(8) 0.099(10) 0.000(7) 0.077(8) -0.002(7)

loop_
_atom_type_symbol
_atom_type_description
_atom_type_scat_dispersion_real
_atom_type_scat_dispersion_imag
_atom_type_scat_source
C C 0.0033 0.0016 'International Tables Vol C Tables 4.2.6.8 and 6.1.1.4'
H H 0.0000 0.0000 'International Tables Vol C Tables 4.2.6.8 and 6.1.1.4'
Au Au -2.0133 8.8022 'International Tables Vol C Tables 4.2.6.8 and 6.1.1.4'
Cl Cl 0.1484 0.1585 'International Tables Vol C Tables 4.2.6.8 and 6.1.1.4'
N N 0.0061 0.0033 'International Tables Vol C Tables 4.2.6.8 and 6.1.1.4'
O O 0.0106 0.0060 'International Tables Vol C Tables 4.2.6.8 and 6.1.1.4'
P P 0.1023 0.0942 'International Tables Vol C Tables 4.2.6.8 and 6.1.1.4'

loop_
_geom_angle_atom_site_label_1
_geom_angle_atom_site_label_2
_geom_angle_atom_site_label_3
_geom_angle
_geom_angle_site_symmetry_1
_geom_angle_site_symmetry_3
P1 Au1 Cl1 178.96(6) . .
C3 P1 Au1 116.5(2) . .
C3 P1 C1 99.8(3) . .
C3 P1 C2 99.6(3) . .
C1 P1 Au1 116.52(19) . .
C2 P1 Au1 116.8(2) . .
C2 P1 C1 105.0(3) . .
C7 N3 C3 116.9(6) . .
C8 N2 C2 120.1(3) . 6
C8 N2 C2 120.1(3) . .
C2 N2 C2 117.4(7) . 6
C1 N1 C1 114.8(7) 6 .
C13 N1 C1 119.5(4) . .
C13 N1 C1 119.5(4) . 6
N2 C8 C9 120.7(4) . 6
N2 C8 C9 120.7(4) . .
C9 C8 C9 118.6(8) . 6
C13 C14 H14 120.6 . .
C13 C14 C15 118.9(7) . .
C15 C14 H14 120.6 . .
N3 C3 P1 113.4(5) . .
N3 C3 C4 122.9(6) . .
C4 C3 P1 123.8(5) . .
P1 C1 H1A 108.2 . .
P1 C1 H1B 108.2 . .
N1 C1 P1 116.2(4) . .
N1 C1 H1A 108.2 . .
N1 C1 H1B 108.2 . .
H1A C1 H1B 107.4 . .
C8 C9 H9 120.3 . .
C10 C9 C8 119.5(7) . .
C10 C9 H9 120.3 . .
C14 C13 N1 120.7(4) 6 .
C14 C13 N1 120.7(4) . .
C14 C13 C14 118.7(8) . 6
P1 C2 H2A 108.0 . .
P1 C2 H2B 108.0 . .
N2 C2 P1 117.0(4) . .
N2 C2 H2A 108.0 . .
N2 C2 H2B 108.0 . .
H2A C2 H2B 107.3 . .
C14 C15 H15 118.1 . .
C16 C15 C14 123.8(8) . .
C16 C15 H15 118.1 . .
C3 C4 H4 120.5 . .
C3 C4 C5 119.1(6) . .
C5 C4 H4 120.5 . .
C4 C5 H5 121.2 . .
C6 C5 C4 117.6(7) . .
C6 C5 H5 121.2 . .
N3 C7 H7 118.1 . .
N3 C7 C6 123.7(6) . .
C6 C7 H7 118.1 . .
C15 C16 C15 115.8(9) 6 .
C15 C16 C17 122.1(4) 6 .
C15 C16 C17 122.1(4) . .
C9 C10 H10 118.7 . .
C11 C10 C9 122.7(8) . .
C11 C10 H10 118.7 . .
C5 C6 H6 120.1 . .
C7 C6 C5 119.8(7) . .
C7 C6 H6 120.1 . .
C10 C11 C10 117.1(9) 6 .
C10 C11 C12 121.4(5) . .
C10 C11 C12 121.4(5) 6 .
C11 C12 H12A 109.5 . .
C11 C12 H12B 109.5 . .
C11 C12 H12C 109.5 . .
H12A C12 H12B 109.5 . .
H12A C12 H12C 109.5 . .
H12B C12 H12C 109.5 . .
O1 C18 C19 119.7(19) . .
O1 C18 C20 121(2) . .
C20 C18 C19 118.9(17) . .
C18 C19 H19A 109.5 . .
C18 C19 H19B 109.5 . .
C18 C19 H19C 109.5 . .
H19A C19 H19B 109.5 . .
H19A C19 H19C 109.5 . .
H19B C19 H19C 109.5 . .
C18 C20 H20A 109.5 . .
C18 C20 H20B 109.5 . .
C18 C20 H20C 109.5 . .
H20A C20 H20B 109.5 . .
H20A C20 H20C 109.5 . .
H20B C20 H20C 109.5 . .
C16 C17 H17A 109.5 . .
C16 C17 H17B 109.5 . .
C16 C17 H17C 109.5 . .
H17A C17 H17B 109.5 . .
H17A C17 H17C 109.5 . .
H17B C17 H17C 109.5 . .
O2 C21 C23 127(2) . .
O2 C21 C22 126(2) . .
C23 C21 C22 107(2) . .
C21 C23 H23A 109.5 . .
C21 C23 H23B 109.5 . .
C21 C23 H23C 109.5 . .
H23A C23 H23B 109.5 . .
H23A C23 H23C 109.5 . .
H23B C23 H23C 109.5 . .
C21 C22 H22A 109.5 . .
C21 C22 H22B 109.5 . .
C21 C22 H22C 109.5 . .
H22A C22 H22B 109.5 . .
H22A C22 H22C 109.5 . .
H22B C22 H22C 109.5 . .

loop_
_geom_bond_atom_site_label_1
_geom_bond_atom_site_label_2
_geom_bond_distance
_geom_bond_site_symmetry_2
Au1 P1 2.2150(17) .
Au1 Cl1 2.2845(18) .
P1 C3 1.815(6) .
P1 C1 1.850(7) .
P1 C2 1.845(6) .
N3 C3 1.349(8) .
N3 C7 1.333(8) .
N2 C8 1.395(10) .
N2 C2 1.448(7) 6
N2 C2 1.448(7) .
N1 C1 1.452(7) .
N1 C1 1.452(7) 6
N1 C13 1.412(10) .
C8 C9 1.410(7) 6
C8 C9 1.410(7) .
C14 H14 0.9300 .
C14 C13 1.386(8) .
C14 C15 1.405(8) .
C3 C4 1.376(9) .
C1 H1A 0.9700 .
C1 H1B 0.9700 .
C9 H9 0.9300 .
C9 C10 1.405(9) .
C13 C14 1.386(8) 6
C2 H2A 0.9700 .
C2 H2B 0.9700 .
C15 H15 0.9300 .
C15 C16 1.358(9) .
C4 H4 0.9300 .
C4 C5 1.396(10) .
C5 H5 0.9300 .
C5 C6 1.376(10) .
C7 H7 0.9300 .
C7 C6 1.361(10) .
C16 C15 1.358(9) 6
C16 C17 1.491(12) .
C10 H10 0.9300 .
C10 C11 1.385(9) .
C6 H6 0.9300 .
C11 C10 1.385(9) 6
C11 C12 1.486(13) .
C12 H12A 0.9600 .
C12 H12B 0.9600 .
C12 H12C 0.9600 .
C18 O1 1.177(18) .
C18 C19 1.44(2) .
C18 C20 1.43(2) .
C19 H19A 0.9600 .
C19 H19B 0.9600 .
C19 H19C 0.9600 .
C20 H20A 0.9600 .
C20 H20B 0.9600 .
C20 H20C 0.9600 .
C17 H17A 0.9600 .
C17 H17B 0.9600 .
C17 H17C 0.9600 .
O2 C21 1.22(2) .
C21 C23 1.33(3) .
C21 C22 1.37(3) .
C23 H23A 0.9600 .
C23 H23B 0.9600 .
C23 H23C 0.9600 .
C22 H22A 0.9600 .
C22 H22B 0.9600 .
C22 H22C 0.9600 .

loop_
_geom_torsion_atom_site_label_1
_geom_torsion_atom_site_label_2
_geom_torsion_atom_site_label_3
_geom_torsion_atom_site_label_4
_geom_torsion
_geom_torsion_site_symmetry_1
_geom_torsion_site_symmetry_4
Au1 P1 C3 N3 -175.0(4) . .
Au1 P1 C3 C4 3.8(6) . .
Au1 P1 C1 N1 -60.5(5) . .
Au1 P1 C2 N2 61.7(5) . .
P1 C3 C4 C5 -179.1(6) . .
N3 C3 C4 C5 -0.4(10) . .
N3 C7 C6 C5 0.4(12) . .
N2 C8 C9 C10 -179.4(7) . .
C8 N2 C2 P1 -88.7(7) . .
C8 C9 C10 C11 -0.3(11) . .
C14 C15 C16 C15 2.4(14) . 6
C14 C15 C16 C17 -176.5(9) . .
C3 P1 C1 N1 173.1(5) . .
C3 P1 C2 N2 -172.0(5) . .
C3 N3 C7 C6 0.5(10) . .
C3 C4 C5 C6 1.2(11) . .
C1 P1 C3 N3 -48.7(5) . .
C1 P1 C3 C4 130.1(6) . .
C1 P1 C2 N2 -69.0(5) . .
C1 N1 C1 P1 -110.7(6) 6 .
C1 N1 C13 C14 -165.3(6) 6 .
C1 N1 C13 C14 -14.3(10) . .
C1 N1 C13 C14 14.3(10) 6 6
C1 N1 C13 C14 165.3(6) . 6
C9 C8 C9 C10 -0.7(11) 6 .
C9 C10 C11 C10 1.3(14) . 6
C9 C10 C11 C12 -177.4(8) . .
C13 N1 C1 P1 97.0(7) . .
C13 C14 C15 C16 1.3(11) . .
C2 P1 C3 N3 58.5(5) . .
C2 P1 C3 C4 -122.7(6) . .
C2 P1 C1 N1 70.3(5) . .
C2 N2 C8 C9 -170.4(6) . 6
C2 N2 C8 C9 8.3(10) . .
C2 N2 C8 C9 -8.3(10) 6 6
C2 N2 C8 C9 170.4(6) 6 .
C2 N2 C2 P1 108.7(6) 6 .
C15 C14 C13 N1 174.6(6) . .
C15 C14 C13 C14 -5.0(12) . 6
C4 C5 C6 C7 -1.2(12) . .
C7 N3 C3 P1 178.4(5) . .
C7 N3 C3 C4 -0.5(9) . .
